data_7706537
loop_
_publ_author_name
'Kunz, Tanja'
'\,Sahin, Orhan'
'Schrenk, Claudio'
'Schnepf, Andreas'

_publ_section_title
;
 LiEC(SiMe<sub>3</sub>)<sub>3</sub> (E = Se, Te) as a new donor of
 chalcogen atoms for the generation of binary [(R<sub> <i>x</i>
 </sub>Ge<sub> <i>y</i> </sub>)E<sub> <i>z</i> </sub>] cage compounds with
 unique structural features.
;
_journal_issue 7
_journal_name_full 'Dalton transactions (Cambridge, England : 2003)'
_journal_page_first 2663
_journal_page_last 2670
_journal_paper_doi 10.1039/d0dt04280c
_journal_volume 50
_journal_year 2021
_chemical_formula_moiety 'C40 H108 Ge6 Se10 Si12'
_chemical_formula_sum 'C40 H108 Ge6 Se10 Si12'
_chemical_formula_weight 2151.48
_space_group_crystal_system monoclinic
_space_group_IT_number 8
_space_group_name_Hall 'C -2y'
_space_group_name_H-M_alt 'C 1 m 1'
_atom_sites_solution_hydrogens geom
_atom_sites_solution_primary dual
_audit_creation_date 2020-08-25
_audit_creation_method
;
Olex2 1.2
(compiled 2018.05.29 svn.r3508 for OlexSys, GUI svn.r5506)
;
_audit_update_record
;
2020-12-11 deposited with the CCDC.	2021-01-20 downloaded from the CCDC.
;
_cell_angle_alpha 90
_cell_angle_beta 100.402(2)
_cell_angle_gamma 90
_cell_formula_units_Z 2
_cell_length_a 17.9129(14)
_cell_length_b 20.5298(17)
_cell_length_c 13.9220(11)
_cell_measurement_reflns_used 5510
_cell_measurement_temperature 150
_cell_measurement_theta_max 25.346
_cell_measurement_theta_min 2.270
_cell_volume 5035.6(7)
_computing_cell_refinement 'SAINT V8.40A (Bruker, 2016)'
_computing_data_reduction 'SAINT V8.40A (Bruker, 2016)'
_computing_molecular_graphics 'Olex2 (Dolomanov et al., 2009)'
_computing_publication_material 'Olex2 (Dolomanov et al., 2009)'
_computing_structure_refinement 'ShelXL (Sheldrick, 2015)'
_computing_structure_solution 'ShelXT (Sheldrick, 2015)'
_diffrn_ambient_temperature 150.0
_diffrn_detector 'Bruker APEX2 area detector'
_diffrn_detector_area_resol_mean 7.9
_diffrn_detector_type 'CCD area detector'
_diffrn_measured_fraction_theta_full 1.000
_diffrn_measured_fraction_theta_max 0.996
_diffrn_measurement_device 'three-circle diffractometer'
_diffrn_measurement_device_type 'Bruker SMART APEX2 area detector'
_diffrn_measurement_method '\w and \f scans'
_diffrn_radiation_monochromator 'mirror optics'
_diffrn_radiation_probe x-ray
_diffrn_radiation_type MoK\a
_diffrn_radiation_wavelength 0.71073
_diffrn_reflns_av_R_equivalents 0.0475
_diffrn_reflns_av_unetI/netI 0.0675
_diffrn_reflns_Laue_measured_fraction_full 1.000
_diffrn_reflns_Laue_measured_fraction_max 0.996
_diffrn_reflns_limit_h_max 22
_diffrn_reflns_limit_h_min -22
_diffrn_reflns_limit_k_max 25
_diffrn_reflns_limit_k_min -25
_diffrn_reflns_limit_l_max 17
_diffrn_reflns_limit_l_min -17
_diffrn_reflns_number 26377
_diffrn_reflns_point_group_measured_fraction_full 1.000
_diffrn_reflns_point_group_measured_fraction_max 0.996
_diffrn_reflns_theta_full 25.242
_diffrn_reflns_theta_max 26.455
_diffrn_reflns_theta_min 1.487
_diffrn_source 'microfocus sealed X-ray tube'
_diffrn_source_type 'Incoatec I\ms'
_exptl_absorpt_coefficient_mu 5.546
_exptl_absorpt_correction_T_max 0.7454
_exptl_absorpt_correction_T_min 0.5546
_exptl_absorpt_correction_type multi-scan
_exptl_absorpt_process_details
'SADABS-2016/2 (Bruker,2016/2) was used for absorption correction. wR2(int) was 0.0936 before and 0.0377 after correction. The Ratio of minimum to maximum transmission is 0.7686. The \l/2 correction factor is Not present.'
_exptl_crystal_colour colourless
_exptl_crystal_colour_primary colourless
_exptl_crystal_density_diffrn 1.419
_exptl_crystal_description block
_exptl_crystal_F_000 2096
_exptl_crystal_size_max 0.407
_exptl_crystal_size_mid 0.095
_exptl_crystal_size_min 0.046
_refine_diff_density_max 1.478
_refine_diff_density_min -0.537
_refine_diff_density_rms 0.105
_refine_ls_abs_structure_details
;
 Refined as an inversion twin.
;
_refine_ls_abs_structure_Flack 0.07(2)
_refine_ls_extinction_method none
_refine_ls_goodness_of_fit_ref 0.944
_refine_ls_hydrogen_treatment constr
_refine_ls_matrix_type full
_refine_ls_number_parameters 375
_refine_ls_number_reflns 10533
_refine_ls_number_restraints 254
_refine_ls_restrained_S_all 0.979
_refine_ls_R_factor_all 0.0789
_refine_ls_R_factor_gt 0.0488
_refine_ls_shift/su_max 0.002
_refine_ls_shift/su_mean 0.000
_refine_ls_structure_factor_coef Fsqd
_refine_ls_weighting_details 'w=1/[\s^2^(Fo^2^)+(0.0731P)^2^] where P=(Fo^2^+2Fc^2^)/3'
_refine_ls_weighting_scheme calc
_refine_ls_wR_factor_gt 0.1138
_refine_ls_wR_factor_ref 0.1264
_reflns_Friedel_coverage 0.998
_reflns_Friedel_fraction_full 1.000
_reflns_Friedel_fraction_max 0.996
_reflns_number_gt 7218
_reflns_number_total 10533
_reflns_threshold_expression 'I > 2\s(I)'
_cod_data_source_file d0dt04280c2.cif
_cod_data_source_block 92_sq
_cod_depositor_comments 'Adding full bibliography for 7706536--7706539.cif.'
_cod_database_code 7706537
_shelx_shelxl_version_number 2014/7
_shelx_space_group_comment
;
The symmetry employed for this shelxl refinement is uniquely defined
by the following loop, which should always be used as a source of
symmetry information in preference to the above space-group names.
They are only intended as comments.
;
_olex2_refinement_description
;
1. Twinned data refinement
 Scales: 0.93(2)
 0.07(2)
2. Fixed Uiso
 At 1.5 times of:
  All C(H,H,H) groups, All C(H,H,H,H,H,H) groups
3. Restrained distances
 Si24-C211 = Si21-C211
 1.98 with sigma of 0.02
 Si26-C217
 1.98 with sigma of 0.02
 Si26-C2 \\sim Si22-C2 \\sim Si25-C2 \\sim Si21-C2 \\sim Si24-C2 \\sim Si23-C2
\\sim Si36-C3 \\sim Si31-C3
 \\sim Si33-C3 \\sim Si35-C3 \\sim Si32-C3 \\sim Si34-C3
 with sigma of 0.02
 Si23-Si22 \\sim Si22-Si21 \\sim Si21-Si23 \\sim Si26-Si24 \\sim Si24-Si25
\\sim Si25-Si26
 with sigma of 0.02
4. Uiso/Uaniso restraints and constraints
Si32 \\sim Si35: within 2A with sigma of 0.01 and sigma for terminal atoms of
0.02
Si33 \\sim Si36: within 2A with sigma of 0.01 and sigma for terminal atoms of
0.02
Si21 \\sim Si25: within 2A with sigma of 0.01 and sigma for terminal atoms of
0.02
Uanis(C2) \\sim Ueq: with sigma of 0.01 and sigma for terminal atoms of 0.02
Uanis(C3) \\sim Ueq: with sigma of 0.01 and sigma for terminal atoms of 0.02
Uanis(Si23) \\sim Ueq, Uanis(Si24) \\sim Ueq: with sigma of 0.01 and sigma for
terminal atoms of 0.02
Uanis(Si21) \\sim Ueq, Uanis(Si25) \\sim Ueq: with sigma of 0.01 and sigma for
terminal atoms of 0.02
Uanis(C220) \\sim Ueq: with sigma of 0.01 and sigma for terminal atoms of 0.02
Uanis(C318) \\sim Ueq, Uanis(C316) \\sim Ueq, Uanis(C317) \\sim Ueq,
Uanis(C314) \\sim Ueq, Uanis(C311) \\sim Ueq, Uanis(C313) \\sim Ueq,
Uanis(C312) \\sim Ueq, Uanis(C319) \\sim Ueq, Uanis(C315) \\sim Ueq: with sigma
of 0.03 and sigma for terminal atoms of 0.06
Uanis(C215) \\sim Ueq, Uanis(C216) \\sim Ueq, Uanis(C212) \\sim Ueq,
Uanis(C213) \\sim Ueq, Uanis(C214) \\sim Ueq, Uanis(C219) \\sim Ueq,
Uanis(C218) \\sim Ueq: with sigma of 0.03 and sigma for terminal atoms of 0.06
Uanis(C218) \\sim Ueq, Uanis(C217) \\sim Ueq: with sigma of 0.001 and sigma for
terminal atoms of 0.005
Uanis(C211) \\sim Ueq: with sigma of 0.01 and sigma for terminal atoms of 0.02
Uanis(C214) \\sim Ueq: with sigma of 0.01 and sigma for terminal atoms of 0.02
5. Others
 Sof(Si24)=Sof(Si25)=Sof(Si26)=Sof(Si34)=Sof(Si35)=Sof(Si36)=Sof(H6BA)=
 Sof(H7BA)=Sof(H8BA)=Sof(H21P)=Sof(H21Q)=Sof(H21R)=Sof(H21V)=Sof(H21W)=
 Sof(H21X)=Sof(HB)=Sof(HC)=Sof(HD)=Sof(H21D)=Sof(H21E)=Sof(H21F)=Sof(H21J)=
 Sof(H21K)=Sof(H21L)=Sof(C217)=Sof(H3AA)=Sof(H9BA)=Sof(H0CA)=Sof(HE)=Sof(HF)=
 Sof(HG)=Sof(H22D)=Sof(H22E)=Sof(H22F)=Sof(H31J)=Sof(H31K)=Sof(H31L)=Sof(H31P)=
 Sof(H31Q)=Sof(H31R)=Sof(HX)=Sof(HY)=Sof(HZ)=Sof(HS)=Sof(HT)=Sof(HU)=Sof(H31D)=
 Sof(H31E)=Sof(H31F)=Sof(H1BA)=Sof(H2BA)=Sof(H3BA)=Sof(H6AA)=Sof(H7AA)=
 Sof(H8AA)=Sof(H31V)=Sof(H31W)=Sof(H31X)=Sof(HN)=Sof(HO)=Sof(HP)=1-FVAR(1)
 Sof(Si21)=Sof(Si22)=Sof(Si23)=Sof(Si31)=Sof(Si32)=Sof(Si33)=Sof(H2AA)=
 Sof(H4BA)=Sof(H5BA)=Sof(H21M)=Sof(H21N)=Sof(H21O)=Sof(H21S)=Sof(H21T)=
 Sof(H21U)=Sof(H21Y)=Sof(H)=Sof(HA)=Sof(H21A)=Sof(H21B)=Sof(H21C)=Sof(H21G)=
 Sof(H21H)=Sof(H21I)=Sof(C218)=Sof(H21)=Sof(HJ)=Sof(HK)=Sof(H21Z)=Sof(HH)=
 Sof(HI)=Sof(H22A)=Sof(H22B)=Sof(H22C)=Sof(H31G)=Sof(H31H)=Sof(H31I)=Sof(H31M)=
 Sof(H31N)=Sof(H31O)=Sof(H31)=Sof(HV)=Sof(HW)=Sof(H31Z)=Sof(HQ)=Sof(HR)=
 Sof(H31A)=Sof(H31B)=Sof(H31C)=Sof(H1AA)=Sof(H9AA)=Sof(H0BA)=Sof(H0AA)=
 Sof(H4AA)=Sof(H5AA)=Sof(H31S)=Sof(H31T)=Sof(H31U)=Sof(H31Y)=Sof(HL)=Sof(HM)=
 FVAR(1)
6.a Me refined with riding coordinates:
 C211(H2AA,H4BA,H5BA), C211(H6BA,H7BA,H8BA), C212(H21M,H21N,H21O), C212(H21P,
 H21Q,H21R), C213(H21S,H21T,H21U), C213(H21V,H21W,H21X), C214(H21Y,H,HA),
 C214(HB,HC,HD), C215(H21A,H21B,H21C), C215(H21D,H21E,H21F), C216(H21G,H21H,
 H21I), C216(H21J,H21K,H21L), C217(H3AA,H9BA,H0CA), C218(H21,HJ,HK), C219(HE,HF,
 HG), C219(H21Z,HH,HI), C220(H22A,H22B,H22C), C220(H22D,H22E,H22F), C311(H31G,
 H31H,H31I), C311(H31J,H31K,H31L), C312(H31M,H31N,H31O), C312(H31P,H31Q,H31R),
 C313(H31,HV,HW), C313(HX,HY,HZ), C314(H31Z,HQ,HR), C314(HS,HT,HU), C315(H31A,
 H31B,H31C), C315(H31D,H31E,H31F), C316(H1AA,H9AA,H0BA), C316(H1BA,H2BA,H3BA),
 C317(H0AA,H4AA,H5AA), C317(H6AA,H7AA,H8AA), C318(H31S,H31T,H31U), C318(H31V,
 H31W,H31X), C319(H31Y,HL,HM), C319(HN,HO,HP)
;
_platon_squeeze_void_probe_radius 1.20
_olex2_submission_special_instructions 'No special instructions were received'

loop_
_space_group_symop_operation_xyz
'x, y, z'
'x, -y, z'
'x+1/2, y+1/2, z'
'x+1/2, -y+1/2, z'

loop_
_atom_site_label
_atom_site_type_symbol
_atom_site_fract_x
_atom_site_fract_y
_atom_site_fract_z
_atom_site_U_iso_or_equiv
_atom_site_adp_type
_atom_site_occupancy
_atom_site_site_symmetry_order
_atom_site_calc_flag
_atom_site_refinement_flags_posn
_atom_site_refinement_flags_adp
_atom_site_refinement_flags_occupancy
_atom_site_disorder_assembly
_atom_site_disorder_group
Se1 Se 0.47459(9) 1.0000 0.54583(13) 0.0598(5) Uani 1 2 d S T P . .
Se2 Se 0.30489(11) 1.0000 0.64564(16) 0.0695(6) Uani 1 2 d S T P . .
Se3 Se 0.31807(7) 0.86314(8) 0.47130(8) 0.0599(4) Uani 1 1 d . . . . .
Se4 Se 0.43671(7) 0.86136(7) 0.73230(8) 0.0560(4) Uani 1 1 d . . . . .
Se5 Se 0.53280(6) 0.83404(7) 0.51181(7) 0.0521(3) Uani 1 1 d . . . . .
Se6 Se 0.42222(7) 0.70642(7) 0.57403(9) 0.0583(4) Uani 1 1 d . . . . .
Ge1 Ge 0.38976(7) 0.92414(7) 0.59514(9) 0.0526(3) Uani 1 1 d . . . . .
Ge2 Ge 0.50823(6) 0.78383(7) 0.65878(8) 0.0520(4) Uani 1 1 d . . . . .
Ge3 Ge 0.41269(6) 0.78611(7) 0.44691(8) 0.0490(3) Uani 1 1 d . . . . .
Si21 Si 0.6734(3) 0.8159(4) 0.7717(3) 0.0776(18) Uani 0.734(5) 1 d D U . A 1
Si22 Si 0.5562(3) 0.7427(4) 0.8792(3) 0.0590(16) Uani 0.734(5) 1 d D . . A 1
Si23 Si 0.6310(4) 0.6713(4) 0.7210(4) 0.090(2) Uani 0.734(5) 1 d D U . A 1
Si24 Si 0.6679(10) 0.7132(8) 0.7086(14) 0.087(6) Uani 0.266(5) 1 d D U . A 2
Si25 Si 0.6316(10) 0.8306(8) 0.8333(13) 0.096(5) Uani 0.266(5) 1 d D U . A 2
Si26 Si 0.5454(7) 0.6980(9) 0.8472(10) 0.065(5) Uani 0.266(5) 1 d D . . A 2
Si31 Si 0.4223(3) 0.8220(3) 0.2292(3) 0.0670(16) Uani 0.734(5) 1 d D . . A 1
Si32 Si 0.2812(3) 0.7426(4) 0.2774(4) 0.0722(18) Uani 0.734(5) 1 d D U . A 1
Si33 Si 0.4418(3) 0.6762(3) 0.2952(4) 0.0757(18) Uani 0.734(5) 1 d D U . A 1
Si34 Si 0.3451(8) 0.8287(7) 0.2300(9) 0.065(4) Uani 0.266(5) 1 d D . . A 2
Si35 Si 0.3135(8) 0.6878(8) 0.3070(9) 0.057(4) Uani 0.266(5) 1 d D U . A 2
Si36 Si 0.4795(8) 0.7299(9) 0.2667(10) 0.069(4) Uani 0.266(5) 1 d D U . A 2
C2 C 0.5919(6) 0.7527(5) 0.7604(7) 0.056(3) Uani 1 1 d D U . . .
C3 C 0.3879(5) 0.7550(5) 0.3088(7) 0.052(3) Uani 1 1 d D U . . .
C211 C 0.7281(10) 0.7944(9) 0.6661(13) 0.116(7) Uani 1 1 d D U . . .
H2AA H 0.7463 0.7493 0.6737 0.174 Uiso 0.734(5) 1 calc R . . A 1
H4BA H 0.6940 0.7992 0.6031 0.174 Uiso 0.734(5) 1 calc R . . A 1
H5BA H 0.7715 0.8239 0.6687 0.174 Uiso 0.734(5) 1 calc R . . A 1
H6BA H 0.7708 0.7789 0.6370 0.174 Uiso 0.266(5) 1 calc R . . A 2
H7BA H 0.6940 0.8205 0.6182 0.174 Uiso 0.266(5) 1 calc R . . A 2
H8BA H 0.7474 0.8211 0.7235 0.174 Uiso 0.266(5) 1 calc R . . A 2
C212 C 0.7374(9) 0.8096(10) 0.8893(12) 0.096(5) Uani 1 1 d . U . . .
H21M H 0.7585 0.7655 0.8973 0.144 Uiso 0.734(5) 1 calc R . . A 1
H21N H 0.7788 0.8412 0.8918 0.144 Uiso 0.734(5) 1 calc R . . A 1
H21O H 0.7093 0.8188 0.9420 0.144 Uiso 0.734(5) 1 calc R . . A 1
H21P H 0.7389 0.7708 0.9306 0.144 Uiso 0.266(5) 1 calc R . . A 2
H21Q H 0.7657 0.8012 0.8365 0.144 Uiso 0.266(5) 1 calc R . . A 2
H21R H 0.7605 0.8464 0.9287 0.144 Uiso 0.266(5) 1 calc R . . A 2
C213 C 0.6376(7) 0.8985(9) 0.7636(10) 0.086(5) Uani 1 1 d . U . . .
H21S H 0.6027 0.9044 0.7014 0.129 Uiso 0.734(5) 1 calc R . . A 1
H21T H 0.6105 0.9067 0.8177 0.129 Uiso 0.734(5) 1 calc R . . A 1
H21U H 0.6800 0.9291 0.7675 0.129 Uiso 0.734(5) 1 calc R . . A 1
H21V H 0.6579 0.9348 0.8060 0.129 Uiso 0.266(5) 1 calc R . . A 2
H21W H 0.6712 0.8897 0.7169 0.129 Uiso 0.266(5) 1 calc R . . A 2
H21X H 0.5869 0.9098 0.7281 0.129 Uiso 0.266(5) 1 calc R . . A 2
C214 C 0.5579(10) 0.8316(11) 0.9463(13) 0.114(6) Uani 1 1 d . U . . .
H21Y H 0.5395 0.8269 1.0081 0.172 Uiso 0.734(5) 1 calc R . . A 1
H H 0.6100 0.8484 0.9593 0.172 Uiso 0.734(5) 1 calc R . . A 1
HA H 0.5251 0.8620 0.9037 0.172 Uiso 0.734(5) 1 calc R . . A 1
HB H 0.5609 0.7892 0.9793 0.172 Uiso 0.266(5) 1 calc R . . A 2
HC H 0.5751 0.8658 0.9942 0.172 Uiso 0.266(5) 1 calc R . . A 2
HD H 0.5053 0.8400 0.9151 0.172 Uiso 0.266(5) 1 calc R . . A 2
C215 C 0.6142(9) 0.6841(9) 0.9696(11) 0.093(5) Uani 1 1 d . U . . .
H21A H 0.5920 0.6817 1.0290 0.140 Uiso 0.734(5) 1 calc R . . A 1
H21B H 0.6137 0.6407 0.9401 0.140 Uiso 0.734(5) 1 calc R . . A 1
H21C H 0.6666 0.6998 0.9863 0.140 Uiso 0.734(5) 1 calc R . . A 1
H21D H 0.6659 0.6786 0.9572 0.140 Uiso 0.266(5) 1 calc R . . A 2
H21E H 0.6124 0.7218 1.0124 0.140 Uiso 0.266(5) 1 calc R . . A 2
H21F H 0.5990 0.6449 1.0013 0.140 Uiso 0.266(5) 1 calc R . . A 2
C216 C 0.4539(7) 0.7083(8) 0.8571(11) 0.072(4) Uani 1 1 d . U . . .
H21G H 0.4368 0.7036 0.9197 0.108 Uiso 0.734(5) 1 calc R . . A 1
H21H H 0.4200 0.7383 0.8151 0.108 Uiso 0.734(5) 1 calc R . . A 1
H21I H 0.4531 0.6657 0.8252 0.108 Uiso 0.734(5) 1 calc R . . A 1
H21J H 0.4232 0.7150 0.7920 0.108 Uiso 0.266(5) 1 calc R . . A 2
H21K H 0.4358 0.6695 0.8869 0.108 Uiso 0.266(5) 1 calc R . . A 2
H21L H 0.4492 0.7464 0.8980 0.108 Uiso 0.266(5) 1 calc R . . A 2
C217 C 0.529(5) 0.606(2) 0.803(7) 0.14(3) Uani 0.266(5) 1 d D U . A 2
H3AA H 0.5776 0.5875 0.7920 0.213 Uiso 0.266(5) 1 calc R . . A 2
H9BA H 0.5110 0.5805 0.8540 0.213 Uiso 0.266(5) 1 calc R . . A 2
H0CA H 0.4920 0.6043 0.7428 0.213 Uiso 0.266(5) 1 calc R . . A 2
C218 C 0.5653(13) 0.6046(11) 0.7347(17) 0.092(7) Uani 0.734(5) 1 d . U . A 1
H21 H 0.5519 0.6065 0.7999 0.138 Uiso 0.734(5) 1 calc R . . A 1
HJ H 0.5192 0.6089 0.6851 0.138 Uiso 0.734(5) 1 calc R . . A 1
HK H 0.5897 0.5627 0.7265 0.138 Uiso 0.734(5) 1 calc R . . A 1
C219 C 0.7292(10) 0.6509(11) 0.7994(13) 0.119(7) Uani 1 1 d . U . . .
HE H 0.7685 0.6316 0.7677 0.179 Uiso 0.266(5) 1 calc R . . A 2
HF H 0.7532 0.6739 0.8587 0.179 Uiso 0.266(5) 1 calc R . . A 2
HG H 0.6962 0.6164 0.8167 0.179 Uiso 0.266(5) 1 calc R . . A 2
H21Z H 0.7282 0.6602 0.8682 0.179 Uiso 0.734(5) 1 calc R . . A 1
HH H 0.7405 0.6046 0.7919 0.179 Uiso 0.734(5) 1 calc R . . A 1
HI H 0.7684 0.6775 0.7777 0.179 Uiso 0.734(5) 1 calc R . . A 1
C220 C 0.6415(10) 0.6521(9) 0.5988(11) 0.095(5) Uani 1 1 d . U . . .
H22A H 0.6760 0.6835 0.5768 0.142 Uiso 0.734(5) 1 calc R . . A 1
H22B H 0.6623 0.6081 0.5971 0.142 Uiso 0.734(5) 1 calc R . . A 1
H22C H 0.5918 0.6542 0.5557 0.142 Uiso 0.734(5) 1 calc R . . A 1
H22D H 0.6880 0.6354 0.5800 0.142 Uiso 0.266(5) 1 calc R . . A 2
H22E H 0.6122 0.6157 0.6186 0.142 Uiso 0.266(5) 1 calc R . . A 2
H22F H 0.6110 0.6747 0.5432 0.142 Uiso 0.266(5) 1 calc R . . A 2
C311 C 0.3745(11) 0.8120(9) 0.0993(11) 0.101(6) Uani 1 1 d . U . . .
H31G H 0.3848 0.7683 0.0766 0.152 Uiso 0.734(5) 1 calc R . . A 1
H31H H 0.3196 0.8178 0.0944 0.152 Uiso 0.734(5) 1 calc R . . A 1
H31I H 0.3940 0.8447 0.0589 0.152 Uiso 0.734(5) 1 calc R . . A 1
H31J H 0.3491 0.7725 0.0705 0.152 Uiso 0.266(5) 1 calc R . . A 2
H31K H 0.3591 0.8491 0.0560 0.152 Uiso 0.266(5) 1 calc R . . A 2
H31L H 0.4296 0.8063 0.1079 0.152 Uiso 0.266(5) 1 calc R . . A 2
C312 C 0.4003(8) 0.9048(8) 0.2664(9) 0.076(4) Uani 1 1 d . U . . .
H31M H 0.4245 0.9120 0.3346 0.114 Uiso 0.734(5) 1 calc R . . A 1
H31N H 0.4196 0.9366 0.2246 0.114 Uiso 0.734(5) 1 calc R . . A 1
H31O H 0.3452 0.9097 0.2601 0.114 Uiso 0.734(5) 1 calc R . . A 1
H31P H 0.3776 0.9411 0.2257 0.114 Uiso 0.266(5) 1 calc R . . A 2
H31Q H 0.3994 0.9144 0.3352 0.114 Uiso 0.266(5) 1 calc R . . A 2
H31R H 0.4529 0.8987 0.2576 0.114 Uiso 0.266(5) 1 calc R . . A 2
C313 C 0.2280(8) 0.8229(10) 0.2409(11) 0.099(6) Uani 1 1 d . U . . .
H31 H 0.1733 0.8144 0.2253 0.149 Uiso 0.734(5) 1 calc R . . A 1
HV H 0.2387 0.8539 0.2952 0.149 Uiso 0.734(5) 1 calc R . . A 1
HW H 0.2450 0.8413 0.1835 0.149 Uiso 0.734(5) 1 calc R . . A 1
HX H 0.2082 0.7799 0.2188 0.149 Uiso 0.266(5) 1 calc R . . A 2
HY H 0.2225 0.8295 0.3089 0.149 Uiso 0.266(5) 1 calc R . . A 2
HZ H 0.1996 0.8566 0.1998 0.149 Uiso 0.266(5) 1 calc R . . A 2
C314 C 0.2569(9) 0.6781(11) 0.1742(11) 0.113(7) Uani 1 1 d . U . . .
H31Z H 0.2018 0.6720 0.1585 0.169 Uiso 0.734(5) 1 calc R . . A 1
HQ H 0.2754 0.6932 0.1159 0.169 Uiso 0.734(5) 1 calc R . . A 1
HR H 0.2814 0.6366 0.1961 0.169 Uiso 0.734(5) 1 calc R . . A 1
HS H 0.2925 0.6706 0.1294 0.169 Uiso 0.266(5) 1 calc R . . A 2
HT H 0.2223 0.6409 0.1715 0.169 Uiso 0.266(5) 1 calc R . . A 2
HU H 0.2277 0.7178 0.1550 0.169 Uiso 0.266(5) 1 calc R . . A 2
C315 C 0.2466(8) 0.7016(9) 0.3886(10) 0.087(5) Uani 1 1 d . U . . .
H31A H 0.1916 0.6950 0.3729 0.131 Uiso 0.734(5) 1 calc R . . A 1
H31B H 0.2720 0.6595 0.4024 0.131 Uiso 0.734(5) 1 calc R . . A 1
H31C H 0.2590 0.7299 0.4460 0.131 Uiso 0.734(5) 1 calc R . . A 1
H31D H 0.2107 0.6652 0.3833 0.131 Uiso 0.266(5) 1 calc R . . A 2
H31E H 0.2742 0.7048 0.4559 0.131 Uiso 0.266(5) 1 calc R . . A 2
H31F H 0.2189 0.7422 0.3705 0.131 Uiso 0.266(5) 1 calc R . . A 2
C316 C 0.3940(12) 0.6068(8) 0.3492(13) 0.115(7) Uani 1 1 d . U . . .
H1AA H 0.3399 0.6064 0.3207 0.172 Uiso 0.734(5) 1 calc R . . A 1
H9AA H 0.4172 0.5655 0.3349 0.172 Uiso 0.734(5) 1 calc R . . A 1
H0BA H 0.4003 0.6126 0.4201 0.172 Uiso 0.734(5) 1 calc R . . A 1
H1BA H 0.4278 0.6030 0.3013 0.172 Uiso 0.266(5) 1 calc R . . A 2
H2BA H 0.4243 0.6155 0.4139 0.172 Uiso 0.266(5) 1 calc R . . A 2
H3BA H 0.3658 0.5661 0.3510 0.172 Uiso 0.266(5) 1 calc R . . A 2
C317 C 0.4455(12) 0.6619(11) 0.1561(12) 0.119(7) Uani 1 1 d . U . . .
H0AA H 0.3940 0.6638 0.1177 0.178 Uiso 0.734(5) 1 calc R . . A 1
H4AA H 0.4768 0.6957 0.1334 0.178 Uiso 0.734(5) 1 calc R . . A 1
H5AA H 0.4676 0.6190 0.1480 0.178 Uiso 0.734(5) 1 calc R . . A 1
H6AA H 0.4900 0.6466 0.1306 0.178 Uiso 0.266(5) 1 calc R . . A 2
H7AA H 0.4211 0.6249 0.1824 0.178 Uiso 0.266(5) 1 calc R . . A 2
H8AA H 0.4095 0.6822 0.1033 0.178 Uiso 0.266(5) 1 calc R . . A 2
C318 C 0.5406(8) 0.6711(10) 0.3540(10) 0.096(6) Uani 1 1 d . U . . .
H31S H 0.5694 0.7059 0.3294 0.144 Uiso 0.734(5) 1 calc R . . A 1
H31T H 0.5444 0.6758 0.4247 0.144 Uiso 0.734(5) 1 calc R . . A 1
H31U H 0.5613 0.6287 0.3395 0.144 Uiso 0.734(5) 1 calc R . . A 1
H31V H 0.5865 0.6602 0.3282 0.144 Uiso 0.266(5) 1 calc R . . A 2
H31W H 0.5549 0.6916 0.4182 0.144 Uiso 0.266(5) 1 calc R . . A 2
H31X H 0.5117 0.6312 0.3602 0.144 Uiso 0.266(5) 1 calc R . . A 2
C319 C 0.5294(8) 0.8133(9) 0.2334(10) 0.087(5) Uani 1 1 d . U . . .
H31Y H 0.5407 0.7691 0.2135 0.130 Uiso 0.734(5) 1 calc R . . A 1
HL H 0.5459 0.8449 0.1888 0.130 Uiso 0.734(5) 1 calc R . . A 1
HM H 0.5564 0.8214 0.3001 0.130 Uiso 0.734(5) 1 calc R . . A 1
HN H 0.5770 0.8029 0.2113 0.130 Uiso 0.266(5) 1 calc R . . A 2
HO H 0.4953 0.8362 0.1814 0.130 Uiso 0.266(5) 1 calc R . . A 2
HP H 0.5402 0.8411 0.2915 0.130 Uiso 0.266(5) 1 calc R . . A 2

loop_
_atom_site_aniso_label
_atom_site_aniso_U_11
_atom_site_aniso_U_22
_atom_site_aniso_U_33
_atom_site_aniso_U_23
_atom_site_aniso_U_13
_atom_site_aniso_U_12
Se1 0.0406(10) 0.0895(14) 0.0560(10) 0.000 0.0267(8) 0.000
Se2 0.0544(11) 0.0750(14) 0.0922(15) 0.000 0.0486(11) 0.000
Se3 0.0323(6) 0.1044(11) 0.0427(7) -0.0075(7) 0.0062(5) 0.0049(7)
Se4 0.0449(7) 0.0915(10) 0.0341(6) -0.0051(6) 0.0141(5) 0.0039(7)
Se5 0.0278(5) 0.0994(10) 0.0302(5) -0.0075(6) 0.0082(4) -0.0081(6)
Se6 0.0427(7) 0.0943(10) 0.0402(6) -0.0011(7) 0.0137(5) -0.0082(7)
Ge1 0.0373(6) 0.0799(9) 0.0441(6) -0.0030(7) 0.0168(5) 0.0014(7)
Ge2 0.0312(6) 0.0964(11) 0.0299(6) -0.0022(7) 0.0096(5) 0.0063(7)
Ge3 0.0285(6) 0.0883(10) 0.0314(6) -0.0089(7) 0.0083(5) -0.0056(6)
Si21 0.033(2) 0.165(6) 0.035(2) 0.007(3) 0.007(2) -0.010(3)
Si22 0.037(3) 0.112(5) 0.029(3) 0.004(3) 0.009(2) 0.013(3)
Si23 0.077(4) 0.144(6) 0.051(3) 0.001(4) 0.014(3) 0.049(4)
Si24 0.082(10) 0.103(11) 0.085(10) 0.018(9) 0.034(8) 0.026(9)
Si25 0.065(8) 0.143(10) 0.073(8) -0.010(8) -0.006(7) -0.003(8)
Si26 0.032(7) 0.128(17) 0.031(8) 0.009(9) -0.002(6) -0.017(9)
Si31 0.049(3) 0.118(5) 0.037(2) -0.014(3) 0.015(2) -0.019(3)
Si32 0.043(3) 0.132(6) 0.043(3) -0.010(3) 0.012(2) -0.025(3)
Si33 0.066(3) 0.107(5) 0.057(3) -0.035(3) 0.019(3) -0.022(3)
Si34 0.061(9) 0.096(12) 0.038(7) 0.009(8) 0.009(6) 0.006(8)
Si35 0.043(7) 0.098(10) 0.031(6) 0.001(7) 0.006(5) -0.025(7)
Si36 0.057(7) 0.104(10) 0.051(7) -0.024(7) 0.030(6) -0.010(7)
C2 0.041(6) 0.093(9) 0.034(6) 0.002(6) 0.006(5) 0.005(6)
C3 0.036(5) 0.091(8) 0.029(5) -0.010(6) 0.010(4) -0.014(6)
C211 0.077(10) 0.168(13) 0.110(11) 0.015(10) 0.034(9) 0.010(9)
C212 0.065(9) 0.152(15) 0.070(10) 0.022(10) 0.007(8) -0.019(10)
C213 0.041(7) 0.149(15) 0.065(9) -0.007(10) 0.001(7) -0.013(9)
C214 0.105(11) 0.163(13) 0.078(9) -0.026(9) 0.024(8) 0.031(10)
C215 0.061(9) 0.165(16) 0.055(8) 0.029(10) 0.012(7) 0.028(10)
C216 0.052(8) 0.098(11) 0.067(9) 0.018(8) 0.013(7) 0.010(8)
C217 0.14(3) 0.14(3) 0.14(3) 0.001(7) 0.026(9) -0.001(7)
C218 0.094(9) 0.086(9) 0.092(9) -0.004(6) 0.006(6) 0.017(6)
C219 0.093(13) 0.177(19) 0.093(12) 0.018(13) 0.032(10) 0.062(13)
C220 0.092(10) 0.123(11) 0.066(8) -0.014(8) 0.007(8) 0.009(9)
C311 0.125(14) 0.138(14) 0.046(8) -0.024(10) 0.028(9) -0.013(12)
C312 0.063(8) 0.124(13) 0.045(7) 0.001(8) 0.020(6) -0.004(9)
C313 0.044(8) 0.190(18) 0.059(9) -0.020(11) -0.005(7) 0.022(10)
C314 0.068(10) 0.21(2) 0.060(9) -0.028(12) 0.017(8) -0.067(12)
C315 0.048(8) 0.162(16) 0.050(8) -0.004(9) 0.005(6) -0.048(9)
C316 0.164(18) 0.086(12) 0.091(13) -0.020(10) 0.014(12) -0.019(12)
C317 0.126(15) 0.172(18) 0.066(10) -0.057(11) 0.037(10) -0.004(14)
C318 0.052(8) 0.196(18) 0.044(7) 0.040(10) 0.021(6) 0.040(10)
C319 0.060(9) 0.155(14) 0.055(8) -0.008(9) 0.035(7) -0.015(10)

loop_
_atom_type_symbol
_atom_type_description
_atom_type_scat_dispersion_real
_atom_type_scat_dispersion_imag
_atom_type_scat_source
C C 0.0033 0.0016 'International Tables Vol C Tables 4.2.6.8 and 6.1.1.4'
H H 0.0000 0.0000 'International Tables Vol C Tables 4.2.6.8 and 6.1.1.4'
Ge Ge 0.1547 1.8001 'International Tables Vol C Tables 4.2.6.8 and 6.1.1.4'
Se Se -0.0929 2.2259 'International Tables Vol C Tables 4.2.6.8 and 6.1.1.4'
Si Si 0.0817 0.0704 'International Tables Vol C Tables 4.2.6.8 and 6.1.1.4'

loop_
_geom_angle_atom_site_label_1
_geom_angle_atom_site_label_2
_geom_angle_atom_site_label_3
_geom_angle
_geom_angle_site_symmetry_1
_geom_angle_site_symmetry_3
_geom_angle_publ_flag
Ge1 Se1 Ge1 82.47(8) 2_575 . ?
Ge1 Se2 Ge1 82.16(8) . 2_575 ?
Ge1 Se3 Ge3 98.70(6) . . ?
Ge1 Se4 Ge2 99.18(6) . . ?
Ge3 Se5 Ge2 81.63(5) . . ?
Ge2 Se6 Ge3 82.13(6) . . ?
Se1 Ge1 Se2 97.68(6) . . ?
Se3 Ge1 Se1 115.99(7) . . ?
Se3 Ge1 Se2 106.04(8) . . ?
Se3 Ge1 Se4 112.30(7) . . ?
Se4 Ge1 Se1 116.53(7) . . ?
Se4 Ge1 Se2 106.03(7) . . ?
Se4 Ge2 Se5 105.92(7) . . ?
Se6 Ge2 Se4 108.01(6) . . ?
Se6 Ge2 Se5 93.80(6) . . ?
C2 Ge2 Se4 107.8(3) . . ?
C2 Ge2 Se5 121.2(3) . . ?
C2 Ge2 Se6 118.7(3) . . ?
Se3 Ge3 Se5 106.70(7) . . ?
Se3 Ge3 Se6 107.78(6) . . ?
Se5 Ge3 Se6 93.60(6) . . ?
C3 Ge3 Se3 107.9(3) . . ?
C3 Ge3 Se5 121.6(2) . . ?
C3 Ge3 Se6 117.8(3) . . ?
C2 Si21 C211 105.1(7) . . ?
C212 Si21 C2 111.5(7) . . ?
C212 Si21 C211 109.8(8) . . ?
C213 Si21 C2 111.6(6) . . ?
C213 Si21 C211 112.6(8) . . ?
C213 Si21 C212 106.2(9) . . ?
C2 Si22 C214 108.8(7) . . ?
C2 Si22 C215 114.6(6) . . ?
C2 Si22 C216 111.2(6) . . ?
C215 Si22 C214 107.4(8) . . ?
C215 Si22 C216 105.2(8) . . ?
C216 Si22 C214 109.5(8) . . ?
C2 Si23 C219 111.5(8) . . ?
C218 Si23 C2 110.1(8) . . ?
C218 Si23 C219 108.2(10) . . ?
C220 Si23 C2 124.6(8) . . ?
C220 Si23 C218 96.5(10) . . ?
C220 Si23 C219 104.3(8) . . ?
C2 Si24 C211 102.3(9) . . ?
C2 Si24 C219 113.5(10) . . ?
C2 Si24 C220 119.6(12) . . ?
C219 Si24 C211 115.6(12) . . ?
C220 Si24 C211 110.2(11) . . ?
C220 Si24 C219 96.4(11) . . ?
C2 Si25 C212 105.2(10) . . ?
C2 Si25 C214 99.6(9) . . ?
C212 Si25 C214 112.0(11) . . ?
C213 Si25 C2 115.2(11) . . ?
C213 Si25 C212 104.5(11) . . ?
C213 Si25 C214 119.8(12) . . ?
C2 Si26 C217 114(3) . . ?
C215 Si26 C2 111.0(9) . . ?
C215 Si26 C217 99(3) . . ?
C216 Si26 C2 120.7(11) . . ?
C216 Si26 C215 114.9(10) . . ?
C216 Si26 C217 93(3) . . ?
C311 Si31 C3 109.8(7) . . ?
C311 Si31 C319 107.5(7) . . ?
C312 Si31 C3 112.9(6) . . ?
C312 Si31 C311 106.9(8) . . ?
C312 Si31 C319 109.9(7) . . ?
C319 Si31 C3 109.7(6) . . ?
C3 Si32 C313 112.0(7) . . ?
C3 Si32 C314 110.1(7) . . ?
C3 Si32 C315 109.0(6) . . ?
C313 Si32 C314 110.7(8) . . ?
C313 Si32 C315 111.4(8) . . ?
C314 Si32 C315 103.4(7) . . ?
C3 Si33 C317 109.3(8) . . ?
C316 Si33 C3 109.0(7) . . ?
C316 Si33 C317 112.2(9) . . ?
C318 Si33 C3 118.2(8) . . ?
C318 Si33 C316 104.6(9) . . ?
C318 Si33 C317 103.4(8) . . ?
C3 Si34 C311 103.7(9) . . ?
C3 Si34 C313 102.1(9) . . ?
C311 Si34 C313 118.4(10) . . ?
C312 Si34 C3 111.2(9) . . ?
C312 Si34 C311 100.1(9) . . ?
C312 Si34 C313 120.5(10) . . ?
C3 Si35 C314 109.1(9) . . ?
C3 Si35 C316 96.8(8) . . ?
C314 Si35 C316 112.1(11) . . ?
C315 Si35 C3 114.6(10) . . ?
C315 Si35 C314 108.7(9) . . ?
C315 Si35 C316 115.1(10) . . ?
C3 Si36 C317 104.7(9) . . ?
C3 Si36 C318 113.6(9) . . ?
C3 Si36 C319 106.4(9) . . ?
C318 Si36 C317 95.9(11) . . ?
C318 Si36 C319 117.0(10) . . ?
C319 Si36 C317 118.7(10) . . ?
Si21 C2 Ge2 107.7(5) . . ?
Si22 C2 Ge2 109.3(5) . . ?
Si22 C2 Si21 111.8(6) . . ?
Si22 C2 Si23 110.7(6) . . ?
Si23 C2 Ge2 110.2(5) . . ?
Si23 C2 Si21 107.2(6) . . ?
Si24 C2 Ge2 112.5(8) . . ?
Si24 C2 Si25 109.7(8) . . ?
Si24 C2 Si26 114.8(9) . . ?
Si25 C2 Ge2 105.4(7) . . ?
Si26 C2 Ge2 106.2(6) . . ?
Si26 C2 Si25 107.8(8) . . ?
Si31 C3 Ge3 106.6(5) . . ?
Si32 C3 Ge3 107.7(5) . . ?
Si32 C3 Si31 112.1(5) . . ?
Si32 C3 Si33 111.6(6) . . ?
Si33 C3 Ge3 109.7(5) . . ?
Si33 C3 Si31 109.0(5) . . ?
Si34 C3 Ge3 106.9(6) . . ?
Si35 C3 Ge3 106.0(6) . . ?
Si35 C3 Si34 110.5(8) . . ?
Si36 C3 Ge3 109.1(6) . . ?
Si36 C3 Si34 108.1(8) . . ?
Si36 C3 Si35 115.8(9) . . ?
Si21 C211 H2AA 109.5 . . ?
Si21 C211 H4BA 109.5 . . ?
Si21 C211 H5BA 109.5 . . ?
Si24 C211 H6BA 109.5 . . ?
Si24 C211 H7BA 109.5 . . ?
Si24 C211 H8BA 109.5 . . ?
H2AA C211 H4BA 109.5 . . ?
H2AA C211 H5BA 109.5 . . ?
H4BA C211 H5BA 109.5 . . ?
H6BA C211 H7BA 109.5 . . ?
H6BA C211 H8BA 109.5 . . ?
H7BA C211 H8BA 109.5 . . ?
Si21 C212 H21M 109.5 . . ?
Si21 C212 H21N 109.5 . . ?
Si21 C212 H21O 109.5 . . ?
Si25 C212 H21P 109.5 . . ?
Si25 C212 H21Q 109.5 . . ?
Si25 C212 H21R 109.5 . . ?
H21M C212 H21N 109.5 . . ?
H21M C212 H21O 109.5 . . ?
H21N C212 H21O 109.5 . . ?
H21P C212 H21Q 109.5 . . ?
H21P C212 H21R 109.5 . . ?
H21Q C212 H21R 109.5 . . ?
Si21 C213 H21S 109.5 . . ?
Si21 C213 H21T 109.5 . . ?
Si21 C213 H21U 109.5 . . ?
Si25 C213 H21V 109.5 . . ?
Si25 C213 H21W 109.5 . . ?
Si25 C213 H21X 109.5 . . ?
H21S C213 H21T 109.5 . . ?
H21S C213 H21U 109.5 . . ?
H21T C213 H21U 109.5 . . ?
H21V C213 H21W 109.5 . . ?
H21V C213 H21X 109.5 . . ?
H21W C213 H21X 109.5 . . ?
Si22 C214 H21Y 109.5 . . ?
Si22 C214 H 109.5 . . ?
Si22 C214 HA 109.5 . . ?
Si25 C214 HB 109.5 . . ?
Si25 C214 HC 109.5 . . ?
Si25 C214 HD 109.5 . . ?
H21Y C214 H 109.5 . . ?
H21Y C214 HA 109.5 . . ?
H C214 HA 109.5 . . ?
HB C214 HC 109.5 . . ?
HB C214 HD 109.5 . . ?
HC C214 HD 109.5 . . ?
Si22 C215 H21A 109.5 . . ?
Si22 C215 H21B 109.5 . . ?
Si22 C215 H21C 109.5 . . ?
Si26 C215 H21D 109.5 . . ?
Si26 C215 H21E 109.5 . . ?
Si26 C215 H21F 109.5 . . ?
H21A C215 H21B 109.5 . . ?
H21A C215 H21C 109.5 . . ?
H21B C215 H21C 109.5 . . ?
H21D C215 H21E 109.5 . . ?
H21D C215 H21F 109.5 . . ?
H21E C215 H21F 109.5 . . ?
Si22 C216 H21G 109.5 . . ?
Si22 C216 H21H 109.5 . . ?
Si22 C216 H21I 109.5 . . ?
Si26 C216 H21J 109.5 . . ?
Si26 C216 H21K 109.5 . . ?
Si26 C216 H21L 109.5 . . ?
H21G C216 H21H 109.5 . . ?
H21G C216 H21I 109.5 . . ?
H21H C216 H21I 109.5 . . ?
H21J C216 H21K 109.5 . . ?
H21J C216 H21L 109.5 . . ?
H21K C216 H21L 109.5 . . ?
Si26 C217 H3AA 109.5 . . ?
Si26 C217 H9BA 109.5 . . ?
Si26 C217 H0CA 109.5 . . ?
H3AA C217 H9BA 109.5 . . ?
H3AA C217 H0CA 109.5 . . ?
H9BA C217 H0CA 109.5 . . ?
Si23 C218 H21 109.5 . . ?
Si23 C218 HJ 109.5 . . ?
Si23 C218 HK 109.5 . . ?
H21 C218 HJ 109.5 . . ?
H21 C218 HK 109.5 . . ?
HJ C218 HK 109.5 . . ?
Si23 C219 H21Z 109.5 . . ?
Si23 C219 HH 109.5 . . ?
Si23 C219 HI 109.5 . . ?
Si24 C219 HE 109.5 . . ?
Si24 C219 HF 109.5 . . ?
Si24 C219 HG 109.5 . . ?
HE C219 HF 109.5 . . ?
HE C219 HG 109.5 . . ?
HF C219 HG 109.5 . . ?
H21Z C219 HH 109.5 . . ?
H21Z C219 HI 109.5 . . ?
HH C219 HI 109.5 . . ?
Si23 C220 H22A 109.5 . . ?
Si23 C220 H22B 109.5 . . ?
Si23 C220 H22C 109.5 . . ?
Si24 C220 H22D 109.5 . . ?
Si24 C220 H22E 109.5 . . ?
Si24 C220 H22F 109.5 . . ?
H22A C220 H22B 109.5 . . ?
H22A C220 H22C 109.5 . . ?
H22B C220 H22C 109.5 . . ?
H22D C220 H22E 109.5 . . ?
H22D C220 H22F 109.5 . . ?
H22E C220 H22F 109.5 . . ?
Si31 C311 H31G 109.5 . . ?
Si31 C311 H31H 109.5 . . ?
Si31 C311 H31I 109.5 . . ?
Si34 C311 H31J 109.5 . . ?
Si34 C311 H31K 109.5 . . ?
Si34 C311 H31L 109.5 . . ?
H31G C311 H31H 109.5 . . ?
H31G C311 H31I 109.5 . . ?
H31H C311 H31I 109.5 . . ?
H31J C311 H31K 109.5 . . ?
H31J C311 H31L 109.5 . . ?
H31K C311 H31L 109.5 . . ?
Si31 C312 H31M 109.5 . . ?
Si31 C312 H31N 109.5 . . ?
Si31 C312 H31O 109.5 . . ?
Si34 C312 H31P 109.5 . . ?
Si34 C312 H31Q 109.5 . . ?
Si34 C312 H31R 109.5 . . ?
H31M C312 H31N 109.5 . . ?
H31M C312 H31O 109.5 . . ?
H31N C312 H31O 109.5 . . ?
H31P C312 H31Q 109.5 . . ?
H31P C312 H31R 109.5 . . ?
H31Q C312 H31R 109.5 . . ?
Si32 C313 H31 109.5 . . ?
Si32 C313 HV 109.5 . . ?
Si32 C313 HW 109.5 . . ?
Si34 C313 HX 109.5 . . ?
Si34 C313 HY 109.5 . . ?
Si34 C313 HZ 109.5 . . ?
H31 C313 HV 109.5 . . ?
H31 C313 HW 109.5 . . ?
HV C313 HW 109.5 . . ?
HX C313 HY 109.5 . . ?
HX C313 HZ 109.5 . . ?
HY C313 HZ 109.5 . . ?
Si32 C314 H31Z 109.5 . . ?
Si32 C314 HQ 109.5 . . ?
Si32 C314 HR 109.5 . . ?
Si35 C314 HS 109.5 . . ?
Si35 C314 HT 109.5 . . ?
Si35 C314 HU 109.5 . . ?
H31Z C314 HQ 109.5 . . ?
H31Z C314 HR 109.5 . . ?
HQ C314 HR 109.5 . . ?
HS C314 HT 109.5 . . ?
HS C314 HU 109.5 . . ?
HT C314 HU 109.5 . . ?
Si32 C315 H31A 109.5 . . ?
Si32 C315 H31B 109.5 . . ?
Si32 C315 H31C 109.5 . . ?
Si35 C315 H31D 109.5 . . ?
Si35 C315 H31E 109.5 . . ?
Si35 C315 H31F 109.5 . . ?
H31A C315 H31B 109.5 . . ?
H31A C315 H31C 109.5 . . ?
H31B C315 H31C 109.5 . . ?
H31D C315 H31E 109.5 . . ?
H31D C315 H31F 109.5 . . ?
H31E C315 H31F 109.5 . . ?
Si33 C316 H1AA 109.5 . . ?
Si33 C316 H9AA 109.5 . . ?
Si33 C316 H0BA 109.5 . . ?
Si35 C316 H1BA 109.5 . . ?
Si35 C316 H2BA 109.5 . . ?
Si35 C316 H3BA 109.5 . . ?
H1AA C316 H9AA 109.5 . . ?
H1AA C316 H0BA 109.5 . . ?
H9AA C316 H0BA 109.5 . . ?
H1BA C316 H2BA 109.5 . . ?
H1BA C316 H3BA 109.5 . . ?
H2BA C316 H3BA 109.5 . . ?
Si33 C317 H0AA 109.5 . . ?
Si33 C317 H4AA 109.5 . . ?
Si33 C317 H5AA 109.5 . . ?
Si36 C317 H6AA 109.5 . . ?
Si36 C317 H7AA 109.5 . . ?
Si36 C317 H8AA 109.5 . . ?
H0AA C317 H4AA 109.5 . . ?
H0AA C317 H5AA 109.5 . . ?
H4AA C317 H5AA 109.5 . . ?
H6AA C317 H7AA 109.5 . . ?
H6AA C317 H8AA 109.5 . . ?
H7AA C317 H8AA 109.5 . . ?
Si33 C318 H31S 109.5 . . ?
Si33 C318 H31T 109.5 . . ?
Si33 C318 H31U 109.5 . . ?
Si36 C318 H31V 109.5 . . ?
Si36 C318 H31W 109.5 . . ?
Si36 C318 H31X 109.5 . . ?
H31S C318 H31T 109.5 . . ?
H31S C318 H31U 109.5 . . ?
H31T C318 H31U 109.5 . . ?
H31V C318 H31W 109.5 . . ?
H31V C318 H31X 109.5 . . ?
H31W C318 H31X 109.5 . . ?
Si31 C319 H31Y 109.5 . . ?
Si31 C319 HL 109.5 . . ?
Si31 C319 HM 109.5 . . ?
Si36 C319 HN 109.5 . . ?
Si36 C319 HO 109.5 . . ?
Si36 C319 HP 109.5 . . ?
H31Y C319 HL 109.5 . . ?
H31Y C319 HM 109.5 . . ?
HL C319 HM 109.5 . . ?
HN C319 HO 109.5 . . ?
HN C319 HP 109.5 . . ?
HO C319 HP 109.5 . . ?

loop_
_geom_bond_atom_site_label_1
_geom_bond_atom_site_label_2
_geom_bond_distance
_geom_bond_site_symmetry_2
_geom_bond_publ_flag
Se1 Ge1 2.3626(17) 2_575 ?
Se1 Ge1 2.3626(17) . ?
Se2 Ge1 2.3700(17) . ?
Se2 Ge1 2.3700(17) 2_575 ?
Se3 Ge1 2.3218(18) . ?
Se3 Ge3 2.3868(18) . ?
Se4 Ge1 2.3313(18) . ?
Se4 Ge2 2.3865(18) . ?
Se5 Ge2 2.4016(16) . ?
Se5 Ge3 2.3898(16) . ?
Se6 Ge2 2.3739(18) . ?
Se6 Ge3 2.3935(18) . ?
Ge2 C2 1.972(11) . ?
Ge3 C3 1.998(10) . ?
Si21 C2 1.939(11) . ?
Si21 C211 1.958(16) . ?
Si21 C212 1.826(16) . ?
Si21 C213 1.810(19) . ?
Si22 C2 1.889(10) . ?
Si22 C214 2.05(2) . ?
Si22 C215 1.908(15) . ?
Si22 C216 1.935(15) . ?
Si23 C2 1.929(11) . ?
Si23 C218 1.84(2) . ?
Si23 C219 1.942(18) . ?
Si23 C220 1.789(17) . ?
Si24 C2 1.840(14) . ?
Si24 C211 2.13(2) . ?
Si24 C219 1.98(3) . ?
Si24 C220 1.97(3) . ?
Si25 C2 1.958(14) . ?
Si25 C212 1.96(2) . ?
Si25 C213 1.71(2) . ?
Si25 C214 2.23(2) . ?
Si26 C2 1.943(13) . ?
Si26 C215 1.93(2) . ?
Si26 C216 1.684(18) . ?
Si26 C217 1.99(3) . ?
Si31 C3 1.934(10) . ?
Si31 C311 1.867(17) . ?
Si31 C312 1.840(17) . ?
Si31 C319 1.918(14) . ?
Si32 C3 1.899(10) . ?
Si32 C313 1.93(2) . ?
Si32 C314 1.944(18) . ?
Si32 C315 1.957(15) . ?
Si33 C3 1.912(11) . ?
Si33 C316 1.885(19) . ?
Si33 C317 1.971(15) . ?
Si33 C318 1.814(15) . ?
Si34 C3 1.943(14) . ?
Si34 C311 2.01(2) . ?
Si34 C312 1.87(2) . ?
Si34 C313 2.13(2) . ?
Si35 C3 1.915(13) . ?
Si35 C314 1.95(2) . ?
Si35 C315 1.82(2) . ?
Si35 C316 2.21(3) . ?
Si36 C3 1.911(13) . ?
Si36 C317 2.09(2) . ?
Si36 C318 1.91(2) . ?
Si36 C319 2.02(2) . ?
C211 H2AA 0.9800 . ?
C211 H4BA 0.9800 . ?
C211 H5BA 0.9800 . ?
C211 H6BA 0.9800 . ?
C211 H7BA 0.9800 . ?
C211 H8BA 0.9800 . ?
C212 H21M 0.9800 . ?
C212 H21N 0.9800 . ?
C212 H21O 0.9800 . ?
C212 H21P 0.9800 . ?
C212 H21Q 0.9800 . ?
C212 H21R 0.9800 . ?
C213 H21S 0.9800 . ?
C213 H21T 0.9800 . ?
C213 H21U 0.9800 . ?
C213 H21V 0.9800 . ?
C213 H21W 0.9800 . ?
C213 H21X 0.9800 . ?
C214 H21Y 0.9800 . ?
C214 H 0.9800 . ?
C214 HA 0.9800 . ?
C214 HB 0.9800 . ?
C214 HC 0.9800 . ?
C214 HD 0.9800 . ?
C215 H21A 0.9800 . ?
C215 H21B 0.9800 . ?
C215 H21C 0.9800 . ?
C215 H21D 0.9800 . ?
C215 H21E 0.9800 . ?
C215 H21F 0.9800 . ?
C216 H21G 0.9800 . ?
C216 H21H 0.9800 . ?
C216 H21I 0.9800 . ?
C216 H21J 0.9800 . ?
C216 H21K 0.9800 . ?
C216 H21L 0.9800 . ?
C217 H3AA 0.9800 . ?
C217 H9BA 0.9800 . ?
C217 H0CA 0.9800 . ?
C218 H21 0.9800 . ?
C218 HJ 0.9800 . ?
C218 HK 0.9800 . ?
C219 HE 0.9800 . ?
C219 HF 0.9800 . ?
C219 HG 0.9800 . ?
C219 H21Z 0.9800 . ?
C219 HH 0.9800 . ?
C219 HI 0.9800 . ?
C220 H22A 0.9800 . ?
C220 H22B 0.9800 . ?
C220 H22C 0.9800 . ?
C220 H22D 0.9800 . ?
C220 H22E 0.9800 . ?
C220 H22F 0.9800 . ?
C311 H31G 0.9800 . ?
C311 H31H 0.9800 . ?
C311 H31I 0.9800 . ?
C311 H31J 0.9800 . ?
C311 H31K 0.9800 . ?
C311 H31L 0.9800 . ?
C312 H31M 0.9800 . ?
C312 H31N 0.9800 . ?
C312 H31O 0.9800 . ?
C312 H31P 0.9800 . ?
C312 H31Q 0.9800 . ?
C312 H31R 0.9800 . ?
C313 H31 0.9800 . ?
C313 HV 0.9800 . ?
C313 HW 0.9800 . ?
C313 HX 0.9800 . ?
C313 HY 0.9800 . ?
C313 HZ 0.9800 . ?
C314 H31Z 0.9800 . ?
C314 HQ 0.9800 . ?
C314 HR 0.9800 . ?
C314 HS 0.9800 . ?
C314 HT 0.9800 . ?
C314 HU 0.9800 . ?
C315 H31A 0.9800 . ?
C315 H31B 0.9800 . ?
C315 H31C 0.9800 . ?
C315 H31D 0.9800 . ?
C315 H31E 0.9800 . ?
C315 H31F 0.9800 . ?
C316 H1AA 0.9800 . ?
C316 H9AA 0.9800 . ?
C316 H0BA 0.9800 . ?
C316 H1BA 0.9800 . ?
C316 H2BA 0.9800 . ?
C316 H3BA 0.9800 . ?
C317 H0AA 0.9800 . ?
C317 H4AA 0.9800 . ?
C317 H5AA 0.9800 . ?
C317 H6AA 0.9800 . ?
C317 H7AA 0.9800 . ?
C317 H8AA 0.9800 . ?
C318 H31S 0.9800 . ?
C318 H31T 0.9800 . ?
C318 H31U 0.9800 . ?
C318 H31V 0.9800 . ?
C318 H31W 0.9800 . ?
C318 H31X 0.9800 . ?
C319 H31Y 0.9800 . ?
C319 HL 0.9800 . ?
C319 HM 0.9800 . ?
C319 HN 0.9800 . ?
C319 HO 0.9800 . ?
C319 HP 0.9800 . ?

loop_
_platon_squeeze_void_nr
_platon_squeeze_void_average_x
_platon_squeeze_void_average_y
_platon_squeeze_void_average_z
_platon_squeeze_void_volume
_platon_squeeze_void_count_electrons
_platon_squeeze_void_content
1 -0.063 0.000 -0.025 756 204 ' '
2 0.055 0.500 0.142 756 204 ' '

loop_
_twin_individual_id
_twin_individual_mass_fraction_refined
1 0.93(2)
2 0.07(2)
